data_7150579
loop_
_publ_author_name
'Klein, Johannes E. M. N.'
'M\"uller-Bunz, Helge'
'Evans, Paul'

_publ_section_title
;
 Studies concerning the electrophilic amino-alkene cyclisation for the
 synthesis of bicyclic amines
;
_journal_issue 5
_journal_name_full 'Organic &amp; Biomolecular Chemistry'
_journal_page_first 986
_journal_page_last 995
_journal_paper_doi 10.1039/b819610a
_journal_volume 7
_journal_year 2009
_chemical_formula_moiety 'C16 H22 N, Cl, H2 O'
_chemical_formula_sum 'C16 H24 Cl N O'
_chemical_formula_weight 281.81
_chemical_name_systematic
;
?
;
_space_group_IT_number 14
_symmetry_cell_setting monoclinic
_symmetry_space_group_name_Hall '-P 2yn'
_symmetry_space_group_name_H-M 'P 1 21/n 1'
_atom_sites_solution_hydrogens geom
_atom_sites_solution_primary direct
_atom_sites_solution_secondary difmap
_audit_creation_method SHELXL-97
_cell_angle_alpha 90.00
_cell_angle_beta 107.902(2)
_cell_angle_gamma 90.00
_cell_formula_units_Z 4
_cell_length_a 10.3845(9)
_cell_length_b 14.8703(13)
_cell_length_c 10.5114(9)
_cell_measurement_reflns_used 5871
_cell_measurement_temperature 293(2)
_cell_measurement_theta_max 25.94
_cell_measurement_theta_min 2.41
_cell_volume 1544.6(2)
_computing_cell_refinement 'Bruker SAINT'
_computing_data_collection 'Bruker SMART'
_computing_data_reduction 'Bruker SAINT'
_computing_molecular_graphics 'Bruker SHELXTL'
_computing_publication_material 'Bruker SHELXTL'
_computing_structure_refinement 'SHELXL-97 (Sheldrick, 1997)'
_computing_structure_solution 'SHELXS-97 (Sheldrick, 1990)'
_diffrn_ambient_temperature 293(2)
_diffrn_detector_area_resol_mean 8.366
_diffrn_measured_fraction_theta_full 0.996
_diffrn_measured_fraction_theta_max 0.996
_diffrn_measurement_device_type 'CCD area detector'
_diffrn_measurement_method '\f and \w scans'
_diffrn_radiation_monochromator graphite
_diffrn_radiation_source 'sealed tube'
_diffrn_radiation_type MoK\a
_diffrn_radiation_wavelength 0.71073
_diffrn_reflns_av_R_equivalents 0.0178
_diffrn_reflns_av_sigmaI/netI 0.0096
_diffrn_reflns_limit_h_max 12
_diffrn_reflns_limit_h_min -12
_diffrn_reflns_limit_k_max 18
_diffrn_reflns_limit_k_min -18
_diffrn_reflns_limit_l_max 12
_diffrn_reflns_limit_l_min -12
_diffrn_reflns_number 26250
_diffrn_reflns_theta_full 26.02
_diffrn_reflns_theta_max 26.02
_diffrn_reflns_theta_min 2.41
_exptl_absorpt_coefficient_mu 0.241
_exptl_absorpt_correction_T_max 0.8892
_exptl_absorpt_correction_T_min 0.8285
_exptl_absorpt_correction_type multi-scan
_exptl_absorpt_process_details
;
SADABS v.2.10 (Bruker,2003) was used for absorption correction.
R(int) for selected reflections was 0.033 before and 0.017 after
correction. The Ratio of minimum to maximum transmission is 0.931699.
The \l/2 correction factor is 0.0015
;
_exptl_crystal_colour colourless
_exptl_crystal_density_diffrn 1.212
_exptl_crystal_density_method 'not measured'
_exptl_crystal_description block
_exptl_crystal_F_000 608
_exptl_crystal_size_max 0.60
_exptl_crystal_size_mid 0.50
_exptl_crystal_size_min 0.50
_refine_diff_density_max 0.300
_refine_diff_density_min -0.525
_refine_diff_density_rms 0.056
_refine_ls_extinction_method none
_refine_ls_goodness_of_fit_ref 1.102
_refine_ls_hydrogen_treatment mixed
_refine_ls_matrix_type full
_refine_ls_number_parameters 177
_refine_ls_number_reflns 3029
_refine_ls_number_restraints 0
_refine_ls_restrained_S_all 1.102
_refine_ls_R_factor_all 0.0533
_refine_ls_R_factor_gt 0.0501
_refine_ls_shift/su_max 0.001
_refine_ls_shift/su_mean 0.000
_refine_ls_structure_factor_coef Fsqd
_refine_ls_weighting_details 'calc w=1/[\s^2^(Fo^2^)+(0.0933P)^2^+0.3592P] where P=(Fo^2^+2Fc^2^)/3'
_refine_ls_weighting_scheme calc
_refine_ls_wR_factor_gt 0.1499
_refine_ls_wR_factor_ref 0.1540
_reflns_number_gt 2730
_reflns_number_total 3029
_reflns_threshold_expression I>2\s(I)
_cod_data_source_file b819610a.txt
_cod_data_source_block eva45
_cod_original_sg_symbol_H-M P2(1)/n
_cod_database_code 7150579

loop_
_symmetry_equiv_pos_as_xyz
'x, y, z'
'-x+1/2, y+1/2, -z+1/2'
'-x, -y, -z'
'x-1/2, -y-1/2, z-1/2'

loop_
_atom_site_label
_atom_site_type_symbol
_atom_site_fract_x
_atom_site_fract_y
_atom_site_fract_z
_atom_site_U_iso_or_equiv
_atom_site_adp_type
_atom_site_occupancy
_atom_site_symmetry_multiplicity
_atom_site_calc_flag
_atom_site_refinement_flags
_atom_site_disorder_assembly
_atom_site_disorder_group
C1 C 0.00394(18) 0.22074(14) 0.3450(2) 0.0547(5) Uani 1 1 d . . .
H1A H -0.0545 0.2088 0.2550 0.066 Uiso 1 1 calc R . .
H1B H 0.0202 0.1646 0.3944 0.066 Uiso 1 1 calc R . .
C2 C -0.06119(18) 0.28800(14) 0.4131(2) 0.0561(5) Uani 1 1 d . . .
H2A H -0.1356 0.3186 0.3486 0.067 Uiso 1 1 calc R . .
H2B H -0.0949 0.2589 0.4790 0.067 Uiso 1 1 calc R . .
C3 C 0.04965(17) 0.35218(12) 0.47795(18) 0.0451(4) Uani 1 1 d . . .
C4 C 0.0759(2) 0.39279(13) 0.59525(19) 0.0555(5) Uani 1 1 d . . .
H4 H 0.0165 0.3840 0.6447 0.067 Uiso 1 1 calc R . .
C5 C 0.1957(2) 0.45188(14) 0.6523(2) 0.0622(5) Uani 1 1 d . . .
H5A H 0.2589 0.4220 0.7281 0.075 Uiso 1 1 calc R . .
H5B H 0.1668 0.5072 0.6840 0.075 Uiso 1 1 calc R . .
C6 C 0.2665(2) 0.47391(14) 0.5494(2) 0.0602(5) Uani 1 1 d . . .
H6A H 0.3556 0.4981 0.5946 0.072 Uiso 1 1 calc R . .
H6B H 0.2154 0.5198 0.4892 0.072 Uiso 1 1 calc R . .
C7 C 0.28113(18) 0.39150(14) 0.4683(2) 0.0527(4) Uani 1 1 d . . .
H7A H 0.3300 0.4074 0.4063 0.063 Uiso 1 1 calc R . .
H7B H 0.3315 0.3449 0.5275 0.063 Uiso 1 1 calc R . .
C8 C 0.14133(17) 0.35757(11) 0.39217(17) 0.0416(4) Uani 1 1 d . . .
H8 H 0.1009 0.3978 0.3166 0.050 Uiso 1 1 calc R . .
N N 0.13733(13) 0.26147(10) 0.34087(13) 0.0414(3) Uani 1 1 d . . .
H1N H 0.199(2) 0.2332(13) 0.398(2) 0.044(5) Uiso 1 1 d . . .
Cl Cl 0.32930(5) 0.13344(3) 0.55064(5) 0.0574(2) Uani 1 1 d . . .
C9 C 0.15682(17) 0.25114(14) 0.20441(16) 0.0499(4) Uani 1 1 d . . .
H9 H 0.0781 0.2782 0.1387 0.060 Uiso 1 1 calc R . .
C10 C 0.1598(2) 0.15202(16) 0.1691(2) 0.0674(6) Uani 1 1 d . . .
H10A H 0.1710 0.1464 0.0821 0.101 Uiso 1 1 calc R . .
H10B H 0.0763 0.1241 0.1687 0.101 Uiso 1 1 calc R . .
H10C H 0.2338 0.1230 0.2341 0.101 Uiso 1 1 calc R . .
C11 C 0.28125(18) 0.30060(13) 0.19584(17) 0.0490(4) Uani 1 1 d . . .
C12 C 0.2662(3) 0.37520(15) 0.1147(2) 0.0657(6) Uani 1 1 d . . .
H12 H 0.1798 0.3950 0.0675 0.079 Uiso 1 1 calc R . .
C13 C 0.3767(3) 0.42073(18) 0.1023(3) 0.0827(7) Uani 1 1 d . . .
H13 H 0.3648 0.4713 0.0478 0.099 Uiso 1 1 calc R . .
C14 C 0.5052(3) 0.3914(2) 0.1707(3) 0.0838(8) Uani 1 1 d . . .
H14 H 0.5802 0.4218 0.1619 0.101 Uiso 1 1 calc R . .
C15 C 0.5222(2) 0.31748(19) 0.2515(3) 0.0723(7) Uani 1 1 d . . .
H15 H 0.6091 0.2978 0.2974 0.087 Uiso 1 1 calc R . .
C16 C 0.41080(18) 0.27134(15) 0.2655(2) 0.0557(5) Uani 1 1 d . . .
H16 H 0.4230 0.2213 0.3211 0.067 Uiso 1 1 calc R . .
O O 0.4726(3) 0.03867(17) 0.3461(2) 0.1156(8) Uani 1 1 d . . .
H1O H 0.4322 0.0672 0.4074 0.173 Uiso 1 1 d R . .
H2O H 0.5410 -0.0024 0.3942 0.173 Uiso 1 1 d R . .

loop_
_atom_site_aniso_label
_atom_site_aniso_U_11
_atom_site_aniso_U_22
_atom_site_aniso_U_33
_atom_site_aniso_U_23
_atom_site_aniso_U_13
_atom_site_aniso_U_12
C1 0.0439(9) 0.0644(11) 0.0567(10) -0.0049(9) 0.0169(8) -0.0115(8)
C2 0.0419(9) 0.0694(12) 0.0607(11) 0.0078(9) 0.0213(8) 0.0001(8)
C3 0.0422(8) 0.0485(9) 0.0492(9) 0.0083(7) 0.0206(7) 0.0082(7)
C4 0.0664(12) 0.0538(10) 0.0566(11) 0.0051(8) 0.0338(9) 0.0096(9)
C5 0.0788(14) 0.0540(11) 0.0577(11) -0.0092(9) 0.0268(10) 0.0061(9)
C6 0.0641(12) 0.0517(10) 0.0678(12) -0.0106(9) 0.0246(10) -0.0073(9)
C7 0.0463(9) 0.0582(10) 0.0568(10) -0.0108(8) 0.0206(8) -0.0063(8)
C8 0.0410(8) 0.0451(9) 0.0406(8) 0.0031(6) 0.0157(7) 0.0034(6)
N 0.0338(7) 0.0495(8) 0.0388(7) -0.0005(6) 0.0080(6) 0.0012(6)
Cl 0.0537(3) 0.0564(3) 0.0566(3) 0.00528(19) 0.0087(2) 0.00289(18)
C9 0.0394(8) 0.0698(11) 0.0389(8) -0.0035(8) 0.0099(7) 0.0091(8)
C10 0.0541(11) 0.0758(14) 0.0692(13) -0.0263(11) 0.0142(10) -0.0018(10)
C11 0.0495(9) 0.0591(10) 0.0432(9) -0.0034(7) 0.0213(7) 0.0093(8)
C12 0.0788(14) 0.0703(13) 0.0564(12) 0.0064(9) 0.0331(11) 0.0188(11)
C13 0.120(2) 0.0675(14) 0.0797(16) -0.0004(12) 0.0585(16) -0.0030(14)
C14 0.102(2) 0.0836(17) 0.0885(17) -0.0301(14) 0.0622(16) -0.0361(15)
C15 0.0494(11) 0.0925(17) 0.0797(15) -0.0274(13) 0.0269(10) -0.0072(11)
C16 0.0449(9) 0.0652(12) 0.0597(11) -0.0065(9) 0.0200(8) 0.0048(8)
O 0.131(2) 0.1107(17) 0.1165(17) 0.0196(14) 0.0549(15) 0.0268(14)

loop_
_atom_type_symbol
_atom_type_description
_atom_type_scat_dispersion_real
_atom_type_scat_dispersion_imag
_atom_type_scat_source
C C 0.0033 0.0016 'International Tables Vol C Tables 4.2.6.8 and 6.1.1.4'
H H 0.0000 0.0000 'International Tables Vol C Tables 4.2.6.8 and 6.1.1.4'
N N 0.0061 0.0033 'International Tables Vol C Tables 4.2.6.8 and 6.1.1.4'
O O 0.0106 0.0060 'International Tables Vol C Tables 4.2.6.8 and 6.1.1.4'
Cl Cl 0.1484 0.1585 'International Tables Vol C Tables 4.2.6.8 and 6.1.1.4'

loop_
_geom_angle_atom_site_label_1
_geom_angle_atom_site_label_2
_geom_angle_atom_site_label_3
_geom_angle
_geom_angle_site_symmetry_1
_geom_angle_site_symmetry_3
_geom_angle_publ_flag
C2 C1 N 107.12(15) . . ?
C2 C1 H1A 110.3 . . ?
N C1 H1A 110.3 . . ?
C2 C1 H1B 110.3 . . ?
N C1 H1B 110.3 . . ?
H1A C1 H1B 108.5 . . ?
C3 C2 C1 104.27(14) . . ?
C3 C2 H2A 110.9 . . ?
C1 C2 H2A 110.9 . . ?
C3 C2 H2B 110.9 . . ?
C1 C2 H2B 110.9 . . ?
H2A C2 H2B 108.9 . . ?
C4 C3 C2 128.89(17) . . ?
C4 C3 C8 123.22(17) . . ?
C2 C3 C8 107.61(15) . . ?
C3 C4 C5 123.45(17) . . ?
C3 C4 H4 118.3 . . ?
C5 C4 H4 118.3 . . ?
C4 C5 C6 111.58(17) . . ?
C4 C5 H5A 109.3 . . ?
C6 C5 H5A 109.3 . . ?
C4 C5 H5B 109.3 . . ?
C6 C5 H5B 109.3 . . ?
H5A C5 H5B 108.0 . . ?
C5 C6 C7 112.18(17) . . ?
C5 C6 H6A 109.2 . . ?
C7 C6 H6A 109.2 . . ?
C5 C6 H6B 109.2 . . ?
C7 C6 H6B 109.2 . . ?
H6A C6 H6B 107.9 . . ?
C8 C7 C6 108.60(15) . . ?
C8 C7 H7A 110.0 . . ?
C6 C7 H7A 110.0 . . ?
C8 C7 H7B 110.0 . . ?
C6 C7 H7B 110.0 . . ?
H7A C7 H7B 108.4 . . ?
C3 C8 C7 112.52(14) . . ?
C3 C8 N 102.07(13) . . ?
C7 C8 N 114.67(13) . . ?
C3 C8 H8 109.1 . . ?
C7 C8 H8 109.1 . . ?
N C8 H8 109.1 . . ?
C9 N C8 115.64(14) . . ?
C9 N C1 111.91(13) . . ?
C8 N C1 106.78(13) . . ?
C9 N H1N 109.3(13) . . ?
C8 N H1N 106.3(13) . . ?
C1 N H1N 106.3(13) . . ?
C11 C9 N 111.82(14) . . ?
C11 C9 C10 111.99(15) . . ?
N C9 C10 110.31(17) . . ?
C11 C9 H9 107.5 . . ?
N C9 H9 107.5 . . ?
C10 C9 H9 107.5 . . ?
C9 C10 H10A 109.5 . . ?
C9 C10 H10B 109.5 . . ?
H10A C10 H10B 109.5 . . ?
C9 C10 H10C 109.5 . . ?
H10A C10 H10C 109.5 . . ?
H10B C10 H10C 109.5 . . ?
C12 C11 C16 119.04(19) . . ?
C12 C11 C9 119.44(17) . . ?
C16 C11 C9 121.50(17) . . ?
C13 C12 C11 121.1(2) . . ?
C13 C12 H12 119.4 . . ?
C11 C12 H12 119.4 . . ?
C12 C13 C14 119.9(2) . . ?
C12 C13 H13 120.1 . . ?
C14 C13 H13 120.1 . . ?
C15 C14 C13 119.9(2) . . ?
C15 C14 H14 120.1 . . ?
C13 C14 H14 120.1 . . ?
C14 C15 C16 120.6(2) . . ?
C14 C15 H15 119.7 . . ?
C16 C15 H15 119.7 . . ?
C11 C16 C15 119.4(2) . . ?
C11 C16 H16 120.3 . . ?
C15 C16 H16 120.3 . . ?
H1O O H2O 109.4 . . ?

loop_
_geom_bond_atom_site_label_1
_geom_bond_atom_site_label_2
_geom_bond_distance
_geom_bond_site_symmetry_2
_geom_bond_publ_flag
C1 C2 1.506(3) . ?
C1 N 1.525(2) . ?
C1 H1A 0.9700 . ?
C1 H1B 0.9700 . ?
C2 C3 1.489(3) . ?
C2 H2A 0.9700 . ?
C2 H2B 0.9700 . ?
C3 C4 1.324(3) . ?
C3 C8 1.501(2) . ?
C4 C5 1.490(3) . ?
C4 H4 0.9300 . ?
C5 C6 1.519(3) . ?
C5 H5A 0.9700 . ?
C5 H5B 0.9700 . ?
C6 C7 1.527(3) . ?
C6 H6A 0.9700 . ?
C6 H6B 0.9700 . ?
C7 C8 1.513(2) . ?
C7 H7A 0.9700 . ?
C7 H7B 0.9700 . ?
C8 N 1.524(2) . ?
C8 H8 0.9800 . ?
N C9 1.517(2) . ?
N H1N 0.85(2) . ?
C9 C11 1.513(3) . ?
C9 C10 1.523(3) . ?
C9 H9 0.9800 . ?
C10 H10A 0.9600 . ?
C10 H10B 0.9600 . ?
C10 H10C 0.9600 . ?
C11 C12 1.379(3) . ?
C11 C16 1.389(3) . ?
C12 C13 1.372(4) . ?
C12 H12 0.9300 . ?
C13 C14 1.378(4) . ?
C13 H13 0.9300 . ?
C14 C15 1.367(4) . ?
C14 H14 0.9300 . ?
C15 C16 1.392(3) . ?
C15 H15 0.9300 . ?
C16 H16 0.9300 . ?
O H1O 0.9677 . ?
O H2O 0.9550 . ?

loop_
_geom_hbond_atom_site_label_D
_geom_hbond_atom_site_label_H
_geom_hbond_atom_site_label_A
_geom_hbond_distance_DH
_geom_hbond_distance_HA
_geom_hbond_distance_DA
_geom_hbond_angle_DHA
_geom_hbond_site_symmetry_A
N H1N Cl 0.85(2) 2.29(2) 3.1238(15) 167.1(18) .
O H1O Cl 0.97 2.32 3.285(2) 178.3 .
O H2O Cl 0.95 2.34 3.254(2) 160.4 3_656

loop_
_geom_torsion_atom_site_label_1
_geom_torsion_atom_site_label_2
_geom_torsion_atom_site_label_3
_geom_torsion_atom_site_label_4
_geom_torsion
_geom_torsion_site_symmetry_1
_geom_torsion_site_symmetry_2
_geom_torsion_site_symmetry_3
_geom_torsion_site_symmetry_4
_geom_torsion_publ_flag
N C1 C2 C3 -14.9(2) . . . . ?
C1 C2 C3 C4 -142.3(2) . . . . ?
C1 C2 C3 C8 31.80(19) . . . . ?
C2 C3 C4 C5 176.33(18) . . . . ?
C8 C3 C4 C5 3.0(3) . . . . ?
C3 C4 C5 C6 11.1(3) . . . . ?
C4 C5 C6 C7 -43.7(2) . . . . ?
C5 C6 C7 C8 62.0(2) . . . . ?
C4 C3 C8 C7 15.7(2) . . . . ?
C2 C3 C8 C7 -158.82(15) . . . . ?
C4 C3 C8 N 139.11(17) . . . . ?
C2 C3 C8 N -35.41(17) . . . . ?
C6 C7 C8 C3 -46.3(2) . . . . ?
C6 C7 C8 N -162.37(15) . . . . ?
C3 C8 N C9 150.29(13) . . . . ?
C7 C8 N C9 -87.76(17) . . . . ?
C3 C8 N C1 25.06(16) . . . . ?
C7 C8 N C1 147.01(15) . . . . ?
C2 C1 N C9 -134.08(16) . . . . ?
C2 C1 N C8 -6.61(19) . . . . ?
C8 N C9 C11 51.03(19) . . . . ?
C1 N C9 C11 173.58(15) . . . . ?
C8 N C9 C10 176.35(14) . . . . ?
C1 N C9 C10 -61.09(19) . . . . ?
N C9 C11 C12 -111.66(18) . . . . ?
C10 C9 C11 C12 123.94(19) . . . . ?
N C9 C11 C16 69.9(2) . . . . ?
C10 C9 C11 C16 -54.5(2) . . . . ?
C16 C11 C12 C13 -0.2(3) . . . . ?
C9 C11 C12 C13 -178.71(19) . . . . ?
C11 C12 C13 C14 0.7(3) . . . . ?
C12 C13 C14 C15 -0.5(4) . . . . ?
C13 C14 C15 C16 0.0(4) . . . . ?
C12 C11 C16 C15 -0.3(3) . . . . ?
C9 C11 C16 C15 178.11(17) . . . . ?
C14 C15 C16 C11 0.5(3) . . . . ?
